data_2231351
loop_
_publ_author_name
'Ali, Mohamed Ashraf'
'Ismail, Rusli'
'Choon, Tan Soo'
'Loh, Wan-Sin'
'Fun, Hoong-Kun'

_publ_section_title
;
 2-[(<i>E</i>)-4-(Dimethylamino)benzylidene]indan-1-one
;
_journal_coeditor_code WN2441
_journal_issue 8
_journal_name_full 'Acta Crystallographica Section E'
_journal_page_first o1983
_journal_page_last o1984
_journal_paper_doi 10.1107/S160053681102664X
_journal_volume 67
_journal_year 2011
_chemical_formula_iupac 'C18 H17 N O'
_chemical_formula_moiety 'C18 H17 N O'
_chemical_formula_sum 'C18 H17 N O'
_chemical_formula_weight 263.33
_chemical_name_systematic
;
2-[(<i>E</i>)-4-(Dimethylamino)benzylidene]indan-1-one
;
_space_group_IT_number 29
_symmetry_cell_setting orthorhombic
_symmetry_space_group_name_Hall 'P 2c -2ac'
_symmetry_space_group_name_H-M 'P c a 21'
_atom_sites_solution_hydrogens geom
_atom_sites_solution_primary direct
_atom_sites_solution_secondary difmap
_audit_creation_method SHELXL-97
_cell_angle_alpha 90.00
_cell_angle_beta 90.00
_cell_angle_gamma 90.00
_cell_formula_units_Z 4
_cell_length_a 30.024(5)
_cell_length_b 5.9898(9)
_cell_length_c 7.6862(11)
_cell_measurement_reflns_used 2132
_cell_measurement_temperature 297(2)
_cell_measurement_theta_max 23.64
_cell_measurement_theta_min 2.65
_cell_volume 1382.3(4)
_computing_cell_refinement 'SAINT (Bruker, 2009)'
_computing_data_collection 'APEX2 (Bruker, 2009)'
_computing_data_reduction 'SAINT (Bruker, 2009)'
_computing_molecular_graphics 'SHELXTL (Sheldrick, 2008)'
_computing_publication_material
;
SHELXTL (Sheldrick, 2008) and PLATON (Spek, 2009)
;
_computing_structure_refinement 'SHELXTL (Sheldrick, 2008)'
_computing_structure_solution 'SHELXTL (Sheldrick, 2008)'
_diffrn_ambient_temperature 297(2)
_diffrn_measured_fraction_theta_full 0.992
_diffrn_measured_fraction_theta_max 0.992
_diffrn_measurement_device_type
;
Bruker SMART APEXII DUO CCD area-detector
;
_diffrn_measurement_method '\f and \w'
_diffrn_radiation_monochromator graphite
_diffrn_radiation_source 'fine-focus sealed tube'
_diffrn_radiation_type MoK\a
_diffrn_radiation_wavelength 0.71073
_diffrn_reflns_av_R_equivalents 0.0323
_diffrn_reflns_av_sigmaI/netI 0.0300
_diffrn_reflns_limit_h_max 42
_diffrn_reflns_limit_h_min -42
_diffrn_reflns_limit_k_max 8
_diffrn_reflns_limit_k_min -7
_diffrn_reflns_limit_l_max 10
_diffrn_reflns_limit_l_min -10
_diffrn_reflns_number 8530
_diffrn_reflns_theta_full 30.00
_diffrn_reflns_theta_max 30.00
_diffrn_reflns_theta_min 2.71
_diffrn_standards_number 0
_exptl_absorpt_coefficient_mu 0.078
_exptl_absorpt_correction_T_max 0.9951
_exptl_absorpt_correction_T_min 0.9653
_exptl_absorpt_correction_type multi-scan
_exptl_absorpt_process_details '(<i>SADABS</i>; Bruker, 2009)'
_exptl_crystal_colour yellow
_exptl_crystal_density_diffrn 1.265
_exptl_crystal_density_method 'not measured'
_exptl_crystal_description plate
_exptl_crystal_F_000 560
_exptl_crystal_size_max 0.46
_exptl_crystal_size_mid 0.33
_exptl_crystal_size_min 0.06
_refine_diff_density_max 0.123
_refine_diff_density_min -0.121
_refine_ls_extinction_method none
_refine_ls_goodness_of_fit_ref 1.079
_refine_ls_hydrogen_treatment constr
_refine_ls_matrix_type full
_refine_ls_number_parameters 183
_refine_ls_number_reflns 2147
_refine_ls_number_restraints 1
_refine_ls_restrained_S_all 1.079
_refine_ls_R_factor_all 0.0544
_refine_ls_R_factor_gt 0.0374
_refine_ls_shift/su_max 0.001
_refine_ls_shift/su_mean 0.000
_refine_ls_structure_factor_coef Fsqd
_refine_ls_weighting_details 'calc w=1/[\s^2^(Fo^2^)+(0.0455P)^2^+0.0620P] where P=(Fo^2^+2Fc^2^)/3'
_refine_ls_weighting_scheme calc
_refine_ls_wR_factor_gt 0.0891
_refine_ls_wR_factor_ref 0.0992
_reflns_number_gt 1657
_reflns_number_total 2147
_reflns_threshold_expression I>2\s(I)
_cod_data_source_file wn2441.cif
_cod_data_source_block I
_cod_database_code 2231351
_cod_database_fobs_code 2231351

loop_
_symmetry_equiv_pos_as_xyz
'x, y, z'
'-x, -y, z+1/2'
'x+1/2, -y, z'
'-x+1/2, y, z+1/2'

loop_
_atom_site_type_symbol
_atom_site_label
_atom_site_fract_x
_atom_site_fract_y
_atom_site_fract_z
_atom_site_U_iso_or_equiv
_atom_site_adp_type
_atom_site_calc_flag
_atom_site_refinement_flags
_atom_site_occupancy
_atom_site_symmetry_multiplicity
O O1 0.33515(5) 0.7381(2) 0.9621(3) 0.0591(4) Uani d . 1 1
N N1 0.58774(5) 0.0911(3) 0.8681(3) 0.0523(4) Uani d . 1 1
C C1 0.49445(7) 0.4669(3) 0.9738(3) 0.0466(5) Uani d . 1 1
H H1A 0.4900 0.6005 1.0329 0.056 Uiso calc R 1 1
C C2 0.53678(7) 0.3789(3) 0.9663(3) 0.0474(5) Uani d . 1 1
H H2A 0.5601 0.4536 1.0207 0.057 Uiso calc R 1 1
C C3 0.54532(6) 0.1784(3) 0.8779(3) 0.0409(4) Uani d . 1 1
C C4 0.50852(6) 0.0695(3) 0.8021(3) 0.0428(4) Uani d . 1 1
H H4A 0.5127 -0.0657 0.7449 0.051 Uiso calc R 1 1
C C5 0.46634(6) 0.1601(3) 0.8111(3) 0.0418(4) Uani d . 1 1
H H5A 0.4428 0.0843 0.7595 0.050 Uiso calc R 1 1
C C6 0.45795(6) 0.3632(3) 0.8959(2) 0.0391(4) Uani d . 1 1
C C7 0.41495(6) 0.4734(3) 0.9089(3) 0.0414(4) Uani d . 1 1
H H7A 0.4157 0.6095 0.9671 0.050 Uiso calc R 1 1
C C8 0.37449(6) 0.4142(3) 0.8522(3) 0.0405(4) Uani d . 1 1
C C9 0.35932(6) 0.2075(3) 0.7567(3) 0.0443(4) Uani d . 1 1
H H9A 0.3664 0.0736 0.8221 0.053 Uiso calc R 1 1
H H9B 0.3731 0.1979 0.6427 0.053 Uiso calc R 1 1
C C10 0.30926(6) 0.2391(3) 0.7417(3) 0.0426(4) Uani d . 1 1
C C11 0.27778(6) 0.0936(4) 0.6759(3) 0.0502(5) Uani d . 1 1
H H11A 0.2863 -0.0435 0.6298 0.060 Uiso calc R 1 1
C C12 0.23334(7) 0.1555(4) 0.6796(3) 0.0556(5) Uani d . 1 1
H H12A 0.2119 0.0594 0.6343 0.067 Uiso calc R 1 1
C C13 0.22019(7) 0.3589(4) 0.7499(3) 0.0572(5) Uani d . 1 1
H H13A 0.1902 0.3971 0.7518 0.069 Uiso calc R 1 1
C C14 0.25135(7) 0.5039(3) 0.8169(3) 0.0536(5) Uani d . 1 1
H H14A 0.2427 0.6401 0.8643 0.064 Uiso calc R 1 1
C C15 0.29614(6) 0.4420(3) 0.8119(3) 0.0431(4) Uani d . 1 1
C C16 0.33507(6) 0.5593(3) 0.8853(3) 0.0433(4) Uani d . 1 1
C C17 0.62544(7) 0.2311(4) 0.9114(4) 0.0648(7) Uani d . 1 1
H H17A 0.6243 0.2695 1.0326 0.097 Uiso calc R 1 1
H H17B 0.6245 0.3649 0.8426 0.097 Uiso calc R 1 1
H H17C 0.6526 0.1519 0.8876 0.097 Uiso calc R 1 1
C C18 0.59698(7) -0.0926(4) 0.7520(4) 0.0626(6) Uani d . 1 1
H H18A 0.5777 -0.2155 0.7792 0.094 Uiso calc R 1 1
H H18B 0.6274 -0.1382 0.7654 0.094 Uiso calc R 1 1
H H18C 0.5920 -0.0462 0.6340 0.094 Uiso calc R 1 1

loop_
_atom_site_aniso_label
_atom_site_aniso_U_11
_atom_site_aniso_U_22
_atom_site_aniso_U_33
_atom_site_aniso_U_12
_atom_site_aniso_U_13
_atom_site_aniso_U_23
O1 0.0587(9) 0.0423(8) 0.0762(11) 0.0033(6) 0.0014(8) -0.0079(8)
N1 0.0402(8) 0.0582(10) 0.0585(11) 0.0032(7) -0.0044(8) -0.0105(9)
C1 0.0468(11) 0.0445(10) 0.0485(11) -0.0034(8) -0.0011(9) -0.0097(9)
C2 0.0422(10) 0.0517(11) 0.0484(11) -0.0068(8) -0.0055(9) -0.0099(10)
C3 0.0397(9) 0.0456(9) 0.0375(9) -0.0028(7) -0.0002(8) 0.0006(8)
C4 0.0441(10) 0.0387(9) 0.0457(11) -0.0029(7) -0.0001(8) -0.0041(8)
C5 0.0394(9) 0.0399(9) 0.0462(10) -0.0074(7) -0.0027(8) -0.0035(8)
C6 0.0391(9) 0.0397(9) 0.0384(10) -0.0046(7) 0.0014(8) 0.0010(8)
C7 0.0459(10) 0.0365(9) 0.0419(11) -0.0027(7) 0.0037(8) 0.0009(8)
C8 0.0404(9) 0.0376(9) 0.0437(10) -0.0016(7) 0.0037(8) 0.0023(8)
C9 0.0388(9) 0.0434(9) 0.0507(11) -0.0009(7) 0.0016(8) -0.0020(9)
C10 0.0400(9) 0.0463(10) 0.0415(10) -0.0026(7) -0.0001(8) 0.0061(9)
C11 0.0499(11) 0.0533(11) 0.0474(11) -0.0051(9) -0.0020(9) 0.0017(10)
C12 0.0455(11) 0.0691(14) 0.0523(12) -0.0102(10) -0.0053(10) 0.0080(12)
C13 0.0401(10) 0.0709(14) 0.0606(13) 0.0029(9) -0.0030(10) 0.0141(12)
C14 0.0477(10) 0.0536(10) 0.0597(13) 0.0070(9) 0.0015(10) 0.0096(11)
C15 0.0414(9) 0.0437(9) 0.0442(10) -0.0005(7) 0.0016(8) 0.0078(9)
C16 0.0451(10) 0.0373(9) 0.0476(11) 0.0003(7) 0.0037(9) 0.0072(9)
C17 0.0396(10) 0.0734(15) 0.0815(18) -0.0012(10) -0.0097(11) -0.0083(14)
C18 0.0513(12) 0.0626(13) 0.0738(16) 0.0101(10) 0.0024(12) -0.0112(13)

loop_
_atom_type_symbol
_atom_type_description
_atom_type_scat_dispersion_real
_atom_type_scat_dispersion_imag
_atom_type_scat_source
C C 0.0033 0.0000 'International Tables Vol C Tables 4.2.6.8 and 6.1.1.4'
H H 0.0000 0.0000 'International Tables Vol C Tables 4.2.6.8 and 6.1.1.4'
N N 0.0061 0.0000 'International Tables Vol C Tables 4.2.6.8 and 6.1.1.4'
O O 0.0106 0.0000 'International Tables Vol C Tables 4.2.6.8 and 6.1.1.4'

loop_
_geom_angle_atom_site_label_1
_geom_angle_atom_site_label_2
_geom_angle_atom_site_label_3
_geom_angle
C3 N1 C18 120.01(17)
C3 N1 C17 119.35(17)
C18 N1 C17 115.67(18)
C2 C1 C6 122.48(19)
C2 C1 H1A 118.8
C6 C1 H1A 118.8
C1 C2 C3 121.07(17)
C1 C2 H2A 119.5
C3 C2 H2A 119.5
N1 C3 C2 121.30(16)
N1 C3 C4 121.75(17)
C2 C3 C4 116.95(17)
C5 C4 C3 121.12(18)
C5 C4 H4A 119.4
C3 C4 H4A 119.4
C4 C5 C6 121.96(16)
C4 C5 H5A 119.0
C6 C5 H5A 119.0
C1 C6 C5 116.40(16)
C1 C6 C7 117.79(17)
C5 C6 C7 125.81(16)
C8 C7 C6 131.55(17)
C8 C7 H7A 114.2
C6 C7 H7A 114.2
C7 C8 C16 120.69(17)
C7 C8 C9 130.51(16)
C16 C8 C9 108.78(15)
C8 C9 C10 103.47(15)
C8 C9 H9A 111.1
C10 C9 H9A 111.1
C8 C9 H9B 111.1
C10 C9 H9B 111.1
H9A C9 H9B 109.0
C11 C10 C15 120.07(18)
C11 C10 C9 128.74(18)
C15 C10 C9 111.15(16)
C10 C11 C12 118.9(2)
C10 C11 H11A 120.6
C12 C11 H11A 120.6
C11 C12 C13 121.1(2)
C11 C12 H12A 119.5
C13 C12 H12A 119.5
C14 C13 C12 120.4(2)
C14 C13 H13A 119.8
C12 C13 H13A 119.8
C13 C14 C15 118.5(2)
C13 C14 H14A 120.8
C15 C14 H14A 120.8
C10 C15 C14 121.14(18)
C10 C15 C16 109.94(16)
C14 C15 C16 128.78(19)
O1 C16 C15 127.09(17)
O1 C16 C8 126.27(17)
C15 C16 C8 106.62(16)
N1 C17 H17A 109.5
N1 C17 H17B 109.5
H17A C17 H17B 109.5
N1 C17 H17C 109.5
H17A C17 H17C 109.5
H17B C17 H17C 109.5
N1 C18 H18A 109.5
N1 C18 H18B 109.5
H18A C18 H18B 109.5
N1 C18 H18C 109.5
H18A C18 H18C 109.5
H18B C18 H18C 109.5

loop_
_geom_bond_atom_site_label_1
_geom_bond_atom_site_label_2
_geom_bond_distance
O1 C16 1.223(2)
N1 C3 1.379(2)
N1 C18 1.444(3)
N1 C17 1.448(3)
C1 C2 1.377(3)
C1 C6 1.394(3)
C1 H1A 0.9300
C2 C3 1.403(3)
C2 H2A 0.9300
C3 C4 1.409(3)
C4 C5 1.380(2)
C4 H4A 0.9300
C5 C6 1.403(3)
C5 H5A 0.9300
C6 C7 1.454(2)
C7 C8 1.339(2)
C7 H7A 0.9300
C8 C16 1.490(2)
C8 C9 1.510(3)
C9 C10 1.519(3)
C9 H9A 0.9700
C9 H9B 0.9700
C10 C11 1.382(3)
C10 C15 1.387(3)
C11 C12 1.385(3)
C11 H11A 0.9300
C12 C13 1.390(3)
C12 H12A 0.9300
C13 C14 1.377(3)
C13 H13A 0.9300
C14 C15 1.396(3)
C14 H14A 0.9300
C15 C16 1.476(3)
C17 H17A 0.9600
C17 H17B 0.9600
C17 H17C 0.9600
C18 H18A 0.9600
C18 H18B 0.9600
C18 H18C 0.9600

loop_
_geom_hbond_atom_site_label_D
_geom_hbond_atom_site_label_H
_geom_hbond_atom_site_label_A
_geom_hbond_site_symmetry_A
_geom_hbond_distance_DH
_geom_hbond_distance_HA
_geom_hbond_distance_DA
_geom_hbond_angle_DHA
_geom_hbond_publ_flag
C9 H9A O1 1_545 0.97 2.47 3.305(3) 145 yes

loop_
_geom_torsion_atom_site_label_1
_geom_torsion_atom_site_label_2
_geom_torsion_atom_site_label_3
_geom_torsion_atom_site_label_4
_geom_torsion
C6 C1 C2 C3 0.3(3)
C18 N1 C3 C2 -169.1(2)
C17 N1 C3 C2 -15.2(3)
C18 N1 C3 C4 11.7(3)
C17 N1 C3 C4 165.7(2)
C1 C2 C3 N1 179.1(2)
C1 C2 C3 C4 -1.7(3)
N1 C3 C4 C5 -179.24(19)
C2 C3 C4 C5 1.6(3)
C3 C4 C5 C6 -0.2(3)
C2 C1 C6 C5 1.1(3)
C2 C1 C6 C7 -178.73(19)
C4 C5 C6 C1 -1.2(3)
C4 C5 C6 C7 178.63(19)
C1 C6 C7 C8 -178.3(2)
C5 C6 C7 C8 1.8(3)
C6 C7 C8 C16 179.24(19)
C6 C7 C8 C9 1.3(4)
C7 C8 C9 C10 176.6(2)
C16 C8 C9 C10 -1.5(2)
C8 C9 C10 C11 -175.3(2)
C8 C9 C10 C15 2.3(2)
C15 C10 C11 C12 0.7(3)
C9 C10 C11 C12 178.2(2)
C10 C11 C12 C13 -0.7(3)
C11 C12 C13 C14 0.3(4)
C12 C13 C14 C15 0.1(3)
C11 C10 C15 C14 -0.3(3)
C9 C10 C15 C14 -178.2(2)
C11 C10 C15 C16 175.67(19)
C9 C10 C15 C16 -2.2(2)
C13 C14 C15 C10 -0.1(3)
C13 C14 C15 C16 -175.3(2)
C10 C15 C16 O1 -177.3(2)
C14 C15 C16 O1 -1.7(4)
C10 C15 C16 C8 1.1(2)
C14 C15 C16 C8 176.7(2)
C7 C8 C16 O1 0.4(3)
C9 C8 C16 O1 178.8(2)
C7 C8 C16 C15 -178.01(18)
C9 C8 C16 C15 0.4(2)

loop_
_cod_related_entry_id
_cod_related_entry_database
_cod_related_entry_code
1 ChemSpider 4534679
